data_1515494
loop_
_publ_author_name
'Ding, Miao'
'Zhou, Feng'
'Liu, Yun-Lin'
'Wang, Cui-Hong'
'Zhao, Xiao-Li'
'Zhou, Jian'

_publ_section_title
;
 Cinchona alkaloid-based phosphoramide catalyzed highly enantioselective
 Michael addition of unprotected 3-substituted oxindoles to nitroolefins
;
_journal_issue 10
_journal_name_full 'Chemical Science'
_journal_page_first 2035
_journal_paper_doi 10.1039/c1sc00390a
_journal_volume 2
_journal_year 2011
_chemical_formula_moiety 'C22 H16 Cl2 N2 O3, C4 H8 O2'
_chemical_formula_sum 'C26 H24 Cl2 N2 O5'
_chemical_formula_weight 62.47
_space_group_IT_number 2
_symmetry_cell_setting triclinic
_symmetry_space_group_name_Hall '-P 1'
_symmetry_space_group_name_H-M 'P -1'
_atom_sites_solution_hydrogens geom
_atom_sites_solution_primary direct
_atom_sites_solution_secondary difmap
_audit_creation_method SHELXL-97
_cell_angle_alpha 83.5940(10)
_cell_angle_beta 83.9170(10)
_cell_angle_gamma 75.0880(10)
_cell_formula_units_Z 4
_cell_length_a 12.5561(5)
_cell_length_b 12.8030(5)
_cell_length_c 16.3869(7)
_cell_measurement_temperature 296(2)
_cell_volume 2521.48(18)
_computing_structure_refinement 'SHELXL-97 (Sheldrick, 1997)'
_computing_structure_solution 'SHELXS-97 (Sheldrick, 1990)'
_diffrn_ambient_temperature 296(2)
_diffrn_measured_fraction_theta_full 0.993
_diffrn_measured_fraction_theta_max 0.993
_diffrn_radiation_monochromator graphite
_diffrn_radiation_source 'fine-focus sealed tube'
_diffrn_radiation_type MoK\a
_diffrn_radiation_wavelength 0.71073
_diffrn_reflns_av_R_equivalents 0.0199
_diffrn_reflns_av_sigmaI/netI 0.0212
_diffrn_reflns_limit_h_max 14
_diffrn_reflns_limit_h_min -14
_diffrn_reflns_limit_k_max 15
_diffrn_reflns_limit_k_min -15
_diffrn_reflns_limit_l_max 19
_diffrn_reflns_limit_l_min -19
_diffrn_reflns_number 29125
_diffrn_reflns_theta_full 25.01
_diffrn_reflns_theta_max 25.01
_diffrn_reflns_theta_min 1.99
_exptl_absorpt_coefficient_mu 0.297
_exptl_absorpt_correction_T_max 0.9376
_exptl_absorpt_correction_T_min 0.8682
_exptl_absorpt_correction_type multi-scan
_exptl_crystal_colour colorless
_exptl_crystal_density_diffrn 1.358
_exptl_crystal_density_method 'not measured'
_exptl_crystal_description block
_exptl_crystal_F_000 1072
_exptl_crystal_size_max 0.49
_exptl_crystal_size_mid 0.42
_exptl_crystal_size_min 0.22
_refine_diff_density_max 0.438
_refine_diff_density_min -0.314
_refine_diff_density_rms 0.041
_refine_ls_extinction_method none
_refine_ls_goodness_of_fit_ref 1.048
_refine_ls_hydrogen_treatment constr
_refine_ls_matrix_type full
_refine_ls_number_parameters 685
_refine_ls_number_reflns 8834
_refine_ls_number_restraints 30
_refine_ls_restrained_S_all 1.056
_refine_ls_R_factor_all 0.0607
_refine_ls_R_factor_gt 0.0460
_refine_ls_shift/su_max 0.000
_refine_ls_shift/su_mean 0.000
_refine_ls_structure_factor_coef Fsqd
_refine_ls_weighting_details 'calc w=1/[\s^2^(Fo^2^)+(0.0536P)^2^+1.7095P] where P=(Fo^2^+2Fc^2^)/3'
_refine_ls_weighting_scheme calc
_refine_ls_wR_factor_gt 0.1168
_refine_ls_wR_factor_ref 0.1326
_reflns_number_gt 7025
_reflns_number_total 8834
_reflns_threshold_expression >2sigma(I)
_cod_data_source_file c1sc00390a.txt
_cod_data_source_block z
_cod_depositor_comments
;
The following automatic conversions were performed:

'_symmetry_cell_setting' value 'Triclinic' changed to 'triclinic'
according to
/usr/data/users/saulius/automatic-downloads/retrospective/RSC/lib/dictionaries/cif_core.dic
dictionary named 'cif_core.dic' version 2.4.2 from 2011-04-26.

Automatic conversion script
Id: cif_fix_values 2281 2013-09-26 08:29:07Z andrius 


    1. Renaming disorder assembly 'B' -> 'A' since they came clearly
    from the same disorder moiety;

    2. Correcting the Z value: 33 -> 4;

    3. Correcting the _chemical_formula_sum and adding
    _chemical_formula_moiety, from cif_molecule computations.

    Saulius Gra\<zulis
    2014-10-27
;
_cod_original_sg_symbol_H-M P-1
_cod_database_code 1515494

loop_
_symmetry_equiv_pos_as_xyz
'x, y, z'
'-x, -y, -z'

loop_
_atom_site_label
_atom_site_type_symbol
_atom_site_fract_x
_atom_site_fract_y
_atom_site_fract_z
_atom_site_U_iso_or_equiv
_atom_site_adp_type
_atom_site_occupancy
_atom_site_symmetry_multiplicity
_atom_site_calc_flag
_atom_site_refinement_flags
_atom_site_disorder_assembly
_atom_site_disorder_group
Cl1 Cl 0.28023(7) 0.36890(6) 0.18763(5) 0.0761(2) Uani 1 1 d . . .
Cl2 Cl 0.05532(7) 0.07153(7) 0.28978(5) 0.0752(2) Uani 1 1 d . . .
O1 O 0.5246(2) 0.2319(2) 0.0927(2) 0.1189(11) Uani 1 1 d . . .
O2 O 0.55554(18) 0.06668(16) 0.07403(15) 0.0785(6) Uani 1 1 d . . .
O3 O 0.14743(13) 0.47778(14) 0.01507(12) 0.0567(5) Uani 1 1 d . . .
N1 N 0.50956(16) 0.15972(17) 0.05879(13) 0.0497(5) Uani 1 1 d . . .
N2 N 0.06616(15) 0.37856(16) -0.05477(12) 0.0483(5) Uani 1 1 d . . .
H2B H -0.0012 0.4157 -0.0474 0.058 Uiso 1 1 calc R . .
C1 C 0.1335(2) 0.1281(2) 0.21157(15) 0.0506(6) Uani 1 1 d . . .
C2 C 0.1690(2) 0.2168(2) 0.22542(16) 0.0557(6) Uani 1 1 d . . .
H2A H 0.1507 0.2469 0.2757 0.067 Uiso 1 1 calc R . .
C3 C 0.2323(2) 0.26075(19) 0.16374(15) 0.0482(6) Uani 1 1 d . . .
C4 C 0.25877(17) 0.21999(17) 0.08668(13) 0.0390(5) Uani 1 1 d . . .
C5 C 0.22226(19) 0.12846(18) 0.07713(14) 0.0433(5) Uani 1 1 d . . .
H5A H 0.2408 0.0970 0.0274 0.052 Uiso 1 1 calc R . .
C6 C 0.1600(2) 0.0825(2) 0.13786(15) 0.0500(6) Uani 1 1 d . . .
H6A H 0.1364 0.0217 0.1292 0.060 Uiso 1 1 calc R . .
C7 C 0.15253(18) 0.40387(18) -0.02740(14) 0.0425(5) Uani 1 1 d . . .
C8 C 0.26025(17) 0.32286(17) -0.05874(13) 0.0376(5) Uani 1 1 d . . .
C9 C 0.21302(17) 0.24666(17) -0.10079(13) 0.0378(5) Uani 1 1 d . . .
C10 C 0.26133(19) 0.15238(18) -0.13729(14) 0.0432(5) Uani 1 1 d . . .
H10A H 0.3378 0.1258 -0.1410 0.052 Uiso 1 1 calc R . .
C11 C 0.1953(2) 0.0971(2) -0.16856(15) 0.0521(6) Uani 1 1 d . . .
H11A H 0.2275 0.0325 -0.1924 0.062 Uiso 1 1 calc R . .
C12 C 0.0821(2) 0.1372(2) -0.16455(17) 0.0616(7) Uani 1 1 d . . .
H12A H 0.0389 0.0997 -0.1863 0.074 Uiso 1 1 calc R . .
C13 C 0.0318(2) 0.2320(2) -0.12896(17) 0.0592(7) Uani 1 1 d . . .
H13A H -0.0445 0.2595 -0.1267 0.071 Uiso 1 1 calc R . .
C14 C 0.09850(18) 0.28473(19) -0.09673(14) 0.0433(5) Uani 1 1 d . . .
C15 C 0.33032(17) 0.38603(17) -0.11784(14) 0.0400(5) Uani 1 1 d . . .
C16 C 0.3583(2) 0.4744(2) -0.09268(17) 0.0566(6) Uani 1 1 d . . .
H16A H 0.3322 0.4970 -0.0407 0.068 Uiso 1 1 calc R . .
C17 C 0.4245(2) 0.5298(2) -0.1437(2) 0.0648(7) Uani 1 1 d . . .
H17A H 0.4424 0.5890 -0.1256 0.078 Uiso 1 1 calc R . .
C18 C 0.4639(2) 0.4984(2) -0.22043(18) 0.0601(7) Uani 1 1 d . . .
H18A H 0.5089 0.5354 -0.2544 0.072 Uiso 1 1 calc R . .
C19 C 0.4363(3) 0.4119(2) -0.24645(18) 0.0651(7) Uani 1 1 d . . .
H19A H 0.4626 0.3900 -0.2986 0.078 Uiso 1 1 calc R . .
C20 C 0.3696(2) 0.3566(2) -0.19605(16) 0.0552(6) Uani 1 1 d . . .
H20A H 0.3509 0.2985 -0.2152 0.066 Uiso 1 1 calc R . .
C21 C 0.32616(17) 0.26969(17) 0.01800(13) 0.0369(5) Uani 1 1 d . . .
H21A H 0.3479 0.3280 0.0407 0.044 Uiso 1 1 calc R . .
C22 C 0.43279(18) 0.18798(18) -0.00826(14) 0.0424(5) Uani 1 1 d . . .
H22A H 0.4154 0.1227 -0.0219 0.051 Uiso 1 1 calc R . .
H22B H 0.4687 0.2185 -0.0571 0.051 Uiso 1 1 calc R . .
Cl3 Cl 0.44344(7) -0.04869(7) 0.22214(5) 0.0739(2) Uani 1 1 d . . .
Cl4 Cl 0.12216(6) -0.24978(7) 0.31033(4) 0.0724(2) Uani 1 1 d . . .
O4 O 0.44029(18) -0.5470(2) 0.42697(18) 0.1098(10) Uani 1 1 d . . .
O5 O 0.2881(2) -0.4911(2) 0.37816(16) 0.0949(8) Uani 1 1 d . . .
O6 O 0.01039(14) -0.14586(13) 0.48605(11) 0.0523(4) Uani 1 1 d . . .
N3 N 0.34784(17) -0.49398(16) 0.43076(15) 0.0536(5) Uani 1 1 d . . .
N4 N 0.12356(15) -0.07273(14) 0.55011(12) 0.0419(4) Uani 1 1 d . . .
H4A H 0.0924 -0.0053 0.5386 0.050 Uiso 1 1 calc R . .
C23 C 0.3818(2) -0.1280(2) 0.29591(15) 0.0500(6) Uani 1 1 d . . .
C24 C 0.2892(2) -0.1553(2) 0.27850(15) 0.0517(6) Uani 1 1 d . . .
H24A H 0.2602 -0.1329 0.2277 0.062 Uiso 1 1 calc R . .
C25 C 0.23896(19) -0.21677(19) 0.33745(14) 0.0452(5) Uani 1 1 d . . .
C26 C 0.27961(17) -0.25232(17) 0.41428(13) 0.0373(5) Uani 1 1 d . . .
C27 C 0.37585(18) -0.22439(19) 0.42776(14) 0.0449(5) Uani 1 1 d . . .
H27A H 0.4071 -0.2484 0.4776 0.054 Uiso 1 1 calc R . .
C28 C 0.4266(2) -0.1622(2) 0.36980(16) 0.0525(6) Uani 1 1 d . . .
H28A H 0.4903 -0.1438 0.3808 0.063 Uiso 1 1 calc R . .
C29 C 0.08923(18) -0.15495(17) 0.52584(13) 0.0386(5) Uani 1 1 d . . .
C30 C 0.16894(17) -0.26350(16) 0.55696(13) 0.0360(5) Uani 1 1 d . . .
C31 C 0.24646(18) -0.22223(17) 0.60269(13) 0.0375(5) Uani 1 1 d . . .
C32 C 0.21520(18) -0.10946(17) 0.59600(13) 0.0406(5) Uani 1 1 d . . .
C33 C 0.2709(2) -0.0486(2) 0.63125(17) 0.0577(7) Uani 1 1 d . . .
H33A H 0.2490 0.0268 0.6261 0.069 Uiso 1 1 calc R . .
C34 C 0.3603(2) -0.1031(2) 0.67434(18) 0.0650(7) Uani 1 1 d . . .
H34A H 0.3989 -0.0638 0.6990 0.078 Uiso 1 1 calc R . .
C35 C 0.3935(2) -0.2147(2) 0.68150(17) 0.0595(7) Uani 1 1 d . . .
H35A H 0.4544 -0.2498 0.7104 0.071 Uiso 1 1 calc R . .
C36 C 0.3365(2) -0.2750(2) 0.64577(14) 0.0477(6) Uani 1 1 d . . .
H36A H 0.3589 -0.3504 0.6508 0.057 Uiso 1 1 calc R . .
C37 C 0.10303(19) -0.33556(17) 0.61039(15) 0.0440(5) Uani 1 1 d . . .
C38 C 0.0218(2) -0.3695(2) 0.57738(19) 0.0589(7) Uani 1 1 d . . .
H38A H 0.0060 -0.3468 0.5231 0.071 Uiso 1 1 calc R . .
C39 C -0.0364(3) -0.4372(3) 0.6245(3) 0.0796(10) Uani 1 1 d . . .
H39A H -0.0910 -0.4590 0.6016 0.096 Uiso 1 1 calc R . .
C40 C -0.0139(3) -0.4717(3) 0.7042(3) 0.0885(12) Uani 1 1 d . . .
H40A H -0.0519 -0.5179 0.7353 0.106 Uiso 1 1 calc R . .
C41 C 0.0646(3) -0.4379(3) 0.7377(2) 0.0835(10) Uani 1 1 d . . .
H41A H 0.0794 -0.4605 0.7921 0.100 Uiso 1 1 calc R . .
C42 C 0.1230(2) -0.3700(2) 0.69158(17) 0.0610(7) Uani 1 1 d . . .
H42A H 0.1762 -0.3474 0.7156 0.073 Uiso 1 1 calc R . .
C43 C 0.22577(17) -0.32168(16) 0.47813(13) 0.0367(5) Uani 1 1 d . . .
H43A H 0.1674 -0.3403 0.4518 0.044 Uiso 1 1 calc R . .
C44 C 0.30725(19) -0.42813(18) 0.50322(15) 0.0454(5) Uani 1 1 d . . .
H44A H 0.3696 -0.4130 0.5257 0.055 Uiso 1 1 calc R . .
H44B H 0.2715 -0.4694 0.5458 0.055 Uiso 1 1 calc R . .
O01 O 0.2627(4) 0.8392(2) 0.07072(18) 0.1375(13) Uani 1 1 d . . .
O02 O 0.2202(2) 0.73108(19) -0.00517(15) 0.0937(8) Uani 1 1 d . . .
C01 C 0.3096(3) 0.6529(3) 0.1100(2) 0.0981(12) Uani 1 1 d . . .
H01A H 0.3400 0.6723 0.1558 0.147 Uiso 1 1 calc R . .
H01B H 0.3668 0.6049 0.0787 0.147 Uiso 1 1 calc R . .
H01C H 0.2522 0.6172 0.1300 0.147 Uiso 1 1 calc R . .
C02 C 0.2636(3) 0.7509(3) 0.05756(18) 0.0649(7) Uani 1 1 d . . .
C03 C 0.1756(5) 0.8227(4) -0.0623(3) 0.1256(17) Uani 1 1 d D . .
H03A H 0.1097 0.8689 -0.0366 0.151 Uiso 1 1 calc R . .
H03B H 0.2295 0.8652 -0.0777 0.151 Uiso 1 1 calc R . .
C04 C 0.1493(5) 0.7832(5) -0.1331(3) 0.167(3) Uani 1 1 d D . .
H04A H 0.1205 0.8432 -0.1719 0.251 Uiso 1 1 calc R . .
H04B H 0.0948 0.7425 -0.1175 0.251 Uiso 1 1 calc R . .
H04C H 0.2148 0.7372 -0.1579 0.251 Uiso 1 1 calc R . .
O03 O 0.7871(8) 0.6330(6) 0.4796(5) 0.148(3) Uani 0.50 1 d PD A 1
O04 O 0.7473(14) 0.7851(13) 0.4797(9) 0.143(6) Uani 0.50 1 d PD A 1
C06 C 0.796(2) 0.708(2) 0.3536(17) 0.165(11) Uani 0.50 1 d PU A 1
H06A H 0.7905 0.6425 0.3335 0.247 Uiso 0.50 1 calc PR A 1
H06B H 0.8721 0.7103 0.3508 0.247 Uiso 0.50 1 calc PR A 1
H06C H 0.7557 0.7695 0.3203 0.247 Uiso 0.50 1 calc PR A 1
C05 C 0.754(2) 0.7127(14) 0.4299(13) 0.143(9) Uani 0.50 1 d PDU A 1
C07 C 0.6944(13) 0.7836(8) 0.5614(9) 0.115(4) Uani 0.50 1 d PDU A 1
H07A H 0.7452 0.7402 0.6000 0.138 Uiso 0.50 1 calc PR A 1
H07B H 0.6306 0.7535 0.5638 0.138 Uiso 0.50 1 calc PR A 1
C08 C 0.6600(13) 0.8992(9) 0.5812(8) 0.112(4) Uani 0.50 1 d PDU A 1
H08A H 0.6249 0.9032 0.6361 0.168 Uiso 0.50 1 calc PR A 1
H08B H 0.6091 0.9407 0.5428 0.168 Uiso 0.50 1 calc PR A 1
H08C H 0.7239 0.9281 0.5773 0.168 Uiso 0.50 1 calc PR A 1
O03' O 0.6696(7) 0.6765(7) 0.4359(5) 0.144(3) Uani 0.50 1 d P A 2
O04' O 0.7154(14) 0.8045(8) 0.4630(9) 0.137(6) Uani 0.50 1 d P A 2
C05' C 0.7519(9) 0.7264(11) 0.4327(6) 0.060(3) Uani 0.50 1 d PU A 2
C06' C 0.8343(15) 0.718(2) 0.3614(18) 0.107(5) Uani 0.50 1 d PU A 2
H06D H 0.8880 0.7567 0.3693 0.161 Uiso 0.50 1 calc PR A 2
H06E H 0.7982 0.7486 0.3124 0.161 Uiso 0.50 1 calc PR A 2
H06F H 0.8707 0.6430 0.3560 0.161 Uiso 0.50 1 calc PR A 2
C07' C 0.6428(12) 0.8210(14) 0.5360(9) 0.123(4) Uani 0.50 1 d PDU A 2
H07C H 0.6259 0.7534 0.5591 0.148 Uiso 0.50 1 calc PR A 2
H07D H 0.5742 0.8736 0.5242 0.148 Uiso 0.50 1 calc PR A 2
C08' C 0.7021(18) 0.8615(15) 0.5936(12) 0.187(9) Uani 0.50 1 d PDU A 2
H08D H 0.6590 0.8693 0.6455 0.281 Uiso 0.50 1 calc PR A 2
H08E H 0.7138 0.9306 0.5713 0.281 Uiso 0.50 1 calc PR A 2
H08F H 0.7722 0.8109 0.6014 0.281 Uiso 0.50 1 calc PR A 2

loop_
_atom_site_aniso_label
_atom_site_aniso_U_11
_atom_site_aniso_U_22
_atom_site_aniso_U_33
_atom_site_aniso_U_23
_atom_site_aniso_U_13
_atom_site_aniso_U_12
Cl1 0.1031(6) 0.0737(5) 0.0654(5) -0.0325(4) 0.0111(4) -0.0430(4)
Cl2 0.0800(5) 0.0724(5) 0.0656(5) 0.0015(4) 0.0250(4) -0.0211(4)
O1 0.1034(19) 0.0838(16) 0.176(3) -0.0609(18) -0.0854(19) 0.0164(14)
O2 0.0786(14) 0.0495(12) 0.1019(17) 0.0135(11) -0.0383(12) -0.0023(10)
O3 0.0437(9) 0.0462(10) 0.0754(12) -0.0243(9) -0.0002(8) 0.0036(7)
N1 0.0385(10) 0.0440(12) 0.0645(13) -0.0058(10) -0.0104(9) -0.0032(9)
N2 0.0307(9) 0.0485(11) 0.0594(13) -0.0125(9) -0.0038(9) 0.0049(8)
C1 0.0493(14) 0.0484(14) 0.0485(14) 0.0005(11) 0.0063(11) -0.0082(11)
C2 0.0636(16) 0.0555(15) 0.0438(14) -0.0139(12) 0.0093(12) -0.0085(13)
C3 0.0521(14) 0.0439(13) 0.0484(14) -0.0113(11) -0.0001(11) -0.0099(11)
C4 0.0358(11) 0.0352(11) 0.0421(12) -0.0053(9) -0.0038(9) -0.0011(9)
C5 0.0497(13) 0.0392(12) 0.0397(12) -0.0060(10) -0.0021(10) -0.0079(10)
C6 0.0547(14) 0.0424(13) 0.0528(15) -0.0017(11) -0.0020(11) -0.0138(11)
C7 0.0373(12) 0.0357(12) 0.0476(13) -0.0034(10) 0.0000(10) 0.0016(9)
C8 0.0327(11) 0.0324(11) 0.0436(12) -0.0073(9) -0.0015(9) 0.0005(9)
C9 0.0373(11) 0.0349(11) 0.0381(12) -0.0001(9) -0.0041(9) -0.0041(9)
C10 0.0431(12) 0.0408(12) 0.0420(13) -0.0062(10) -0.0042(10) -0.0023(10)
C11 0.0661(16) 0.0460(14) 0.0455(14) -0.0090(11) -0.0085(12) -0.0128(12)
C12 0.0636(17) 0.0667(17) 0.0631(17) -0.0120(14) -0.0144(13) -0.0255(14)
C13 0.0412(13) 0.0721(18) 0.0657(17) -0.0097(14) -0.0101(12) -0.0128(13)
C14 0.0372(12) 0.0446(13) 0.0439(13) -0.0017(10) -0.0039(10) -0.0034(10)
C15 0.0351(11) 0.0304(11) 0.0487(13) -0.0012(9) -0.0034(9) 0.0015(9)
C16 0.0617(16) 0.0434(14) 0.0634(17) -0.0096(12) 0.0053(13) -0.0129(12)
C17 0.0684(18) 0.0417(14) 0.085(2) -0.0031(14) 0.0022(15) -0.0184(13)
C18 0.0579(16) 0.0494(15) 0.0658(18) 0.0146(13) 0.0014(13) -0.0111(12)
C19 0.0761(19) 0.0643(18) 0.0514(16) 0.0025(13) 0.0081(14) -0.0196(15)
C20 0.0647(16) 0.0496(14) 0.0516(15) -0.0055(12) 0.0034(12) -0.0173(12)
C21 0.0331(11) 0.0338(11) 0.0421(12) -0.0072(9) -0.0026(9) -0.0036(9)
C22 0.0362(11) 0.0403(12) 0.0465(13) -0.0031(10) -0.0038(10) -0.0018(9)
Cl3 0.0749(5) 0.0743(5) 0.0661(5) 0.0081(4) 0.0175(4) -0.0223(4)
Cl4 0.0679(4) 0.1022(6) 0.0578(4) 0.0029(4) -0.0267(3) -0.0360(4)
O4 0.0551(13) 0.133(2) 0.131(2) -0.0783(19) -0.0108(13) 0.0243(14)
O5 0.0834(15) 0.0971(17) 0.1042(18) -0.0604(15) -0.0224(14) 0.0053(13)
O6 0.0470(9) 0.0397(9) 0.0663(11) -0.0058(8) -0.0198(8) 0.0028(7)
N3 0.0420(12) 0.0410(11) 0.0764(15) -0.0201(10) 0.0009(11) -0.0041(9)
N4 0.0442(10) 0.0260(9) 0.0501(11) -0.0002(8) -0.0048(8) 0.0003(8)
C23 0.0512(14) 0.0471(14) 0.0466(14) -0.0044(11) 0.0087(11) -0.0079(11)
C24 0.0598(15) 0.0530(14) 0.0369(13) -0.0001(11) -0.0054(11) -0.0057(12)
C25 0.0451(13) 0.0468(13) 0.0431(13) -0.0059(10) -0.0079(10) -0.0077(10)
C26 0.0363(11) 0.0351(11) 0.0382(12) -0.0073(9) -0.0039(9) -0.0024(9)
C27 0.0402(12) 0.0513(14) 0.0422(13) -0.0045(10) -0.0052(10) -0.0085(10)
C28 0.0425(13) 0.0580(15) 0.0582(16) -0.0085(12) 0.0009(11) -0.0153(11)
C29 0.0367(11) 0.0326(11) 0.0408(12) -0.0027(9) 0.0000(9) 0.0002(9)
C30 0.0365(11) 0.0288(10) 0.0385(11) -0.0031(9) -0.0040(9) -0.0001(8)
C31 0.0401(11) 0.0339(11) 0.0350(11) -0.0035(9) -0.0022(9) -0.0032(9)
C32 0.0436(12) 0.0357(11) 0.0400(12) -0.0044(9) 0.0009(10) -0.0064(9)
C33 0.0661(17) 0.0401(13) 0.0696(18) -0.0118(12) -0.0089(14) -0.0138(12)
C34 0.0664(18) 0.0667(18) 0.0706(19) -0.0230(15) -0.0151(15) -0.0211(15)
C35 0.0552(15) 0.0661(17) 0.0573(16) -0.0109(13) -0.0205(13) -0.0063(13)
C36 0.0510(14) 0.0433(13) 0.0455(13) -0.0041(10) -0.0111(11) -0.0029(11)
C37 0.0432(12) 0.0291(11) 0.0531(14) -0.0039(10) 0.0059(10) -0.0009(9)
C38 0.0471(14) 0.0524(15) 0.0763(19) -0.0074(13) 0.0023(13) -0.0127(12)
C39 0.0573(18) 0.0572(18) 0.125(3) -0.0152(19) 0.0153(18) -0.0222(15)
C40 0.086(2) 0.0531(18) 0.114(3) 0.0051(19) 0.039(2) -0.0190(17)
C41 0.101(3) 0.0625(19) 0.076(2) 0.0161(16) 0.0180(19) -0.0186(19)
C42 0.0713(18) 0.0512(15) 0.0549(16) 0.0050(12) 0.0039(13) -0.0130(13)
C43 0.0359(11) 0.0333(11) 0.0395(12) -0.0058(9) -0.0060(9) -0.0041(9)
C44 0.0452(13) 0.0336(12) 0.0519(14) -0.0070(10) -0.0016(10) 0.0006(10)
O01 0.247(4) 0.0796(19) 0.096(2) -0.0173(16) -0.045(2) -0.042(2)
O02 0.128(2) 0.0719(14) 0.0842(16) -0.0049(12) -0.0424(15) -0.0173(14)
C01 0.104(3) 0.087(3) 0.090(3) -0.006(2) -0.031(2) 0.008(2)
C02 0.0697(18) 0.0647(19) 0.0600(17) -0.0147(14) -0.0014(14) -0.0136(15)
C03 0.170(5) 0.104(3) 0.098(3) 0.019(3) -0.054(3) -0.018(3)
C04 0.177(6) 0.191(6) 0.121(4) -0.023(4) -0.077(4) 0.009(5)
O03 0.214(9) 0.104(5) 0.133(6) 0.030(4) -0.009(6) -0.070(5)
O04 0.121(6) 0.220(15) 0.112(8) -0.102(9) 0.030(6) -0.063(8)
C06 0.27(3) 0.142(14) 0.069(8) -0.020(8) 0.006(17) -0.030(17)
C05 0.23(2) 0.065(9) 0.16(2) -0.007(10) 0.004(15) -0.085(11)
C07 0.137(12) 0.096(8) 0.104(9) -0.034(7) -0.016(7) -0.005(7)
C08 0.161(11) 0.091(7) 0.077(7) -0.025(6) 0.010(7) -0.019(8)
O03' 0.169(7) 0.114(5) 0.167(7) -0.023(5) -0.013(6) -0.062(5)
O04' 0.227(16) 0.057(4) 0.119(8) -0.022(4) 0.068(9) -0.049(6)
C05' 0.077(6) 0.050(6) 0.052(6) -0.010(4) 0.002(4) -0.013(5)
C06' 0.097(7) 0.106(9) 0.107(14) -0.032(7) 0.024(7) -0.007(6)
C07' 0.118(10) 0.142(12) 0.115(11) -0.031(9) 0.018(8) -0.044(8)
C08' 0.24(2) 0.154(18) 0.157(13) 0.003(12) -0.105(13) -0.002(14)

loop_
_atom_type_symbol
_atom_type_description
_atom_type_scat_dispersion_real
_atom_type_scat_dispersion_imag
_atom_type_scat_source
C C 0.0033 0.0016 'International Tables Vol C Tables 4.2.6.8 and 6.1.1.4'
H H 0.0000 0.0000 'International Tables Vol C Tables 4.2.6.8 and 6.1.1.4'
N N 0.0061 0.0033 'International Tables Vol C Tables 4.2.6.8 and 6.1.1.4'
O O 0.0106 0.0060 'International Tables Vol C Tables 4.2.6.8 and 6.1.1.4'
Cl Cl 0.1484 0.1585 'International Tables Vol C Tables 4.2.6.8 and 6.1.1.4'

loop_
_geom_angle_atom_site_label_1
_geom_angle_atom_site_label_2
_geom_angle_atom_site_label_3
_geom_angle
O2 N1 O1 123.3(2)
O2 N1 C22 118.5(2)
O1 N1 C22 118.1(2)
C7 N2 C14 112.03(18)
C7 N2 H2B 124.0
C14 N2 H2B 124.0
C2 C1 C6 121.2(2)
C2 C1 Cl2 119.1(2)
C6 C1 Cl2 119.7(2)
C1 C2 C3 119.1(2)
C1 C2 H2A 120.5
C3 C2 H2A 120.5
C2 C3 C4 122.2(2)
C2 C3 Cl1 116.43(18)
C4 C3 Cl1 121.33(19)
C5 C4 C3 115.9(2)
C5 C4 C21 121.71(19)
C3 C4 C21 122.4(2)
C6 C5 C4 123.0(2)
C6 C5 H5A 118.5
C4 C5 H5A 118.5
C1 C6 C5 118.6(2)
C1 C6 H6A 120.7
C5 C6 H6A 120.7
O3 C7 N2 125.8(2)
O3 C7 C8 125.8(2)
N2 C7 C8 108.40(18)
C9 C8 C15 113.85(18)
C9 C8 C7 101.00(17)
C15 C8 C7 108.84(17)
C9 C8 C21 115.29(17)
C15 C8 C21 109.36(17)
C7 C8 C21 107.88(17)
C10 C9 C14 118.9(2)
C10 C9 C8 132.5(2)
C14 C9 C8 108.58(18)
C9 C10 C11 119.6(2)
C9 C10 H10A 120.2
C11 C10 H10A 120.2
C12 C11 C10 120.4(2)
C12 C11 H11A 119.8
C10 C11 H11A 119.8
C13 C12 C11 121.2(2)
C13 C12 H12A 119.4
C11 C12 H12A 119.4
C12 C13 C14 117.7(2)
C12 C13 H13A 121.2
C14 C13 H13A 121.2
C13 C14 C9 122.3(2)
C13 C14 N2 127.9(2)
C9 C14 N2 109.79(19)
C20 C15 C16 117.4(2)
C20 C15 C8 122.4(2)
C16 C15 C8 120.2(2)
C15 C16 C17 121.0(3)
C15 C16 H16A 119.5
C17 C16 H16A 119.5
C18 C17 C16 120.7(3)
C18 C17 H17A 119.6
C16 C17 H17A 119.6
C19 C18 C17 119.0(3)
C19 C18 H18A 120.5
C17 C18 H18A 120.5
C18 C19 C20 120.7(3)
C18 C19 H19A 119.6
C20 C19 H19A 119.6
C15 C20 C19 121.2(2)
C15 C20 H20A 119.4
C19 C20 H20A 119.4
C4 C21 C22 111.41(18)
C4 C21 C8 114.06(17)
C22 C21 C8 110.72(17)
C4 C21 H21A 106.7
C22 C21 H21A 106.7
C8 C21 H21A 106.7
N1 C22 C21 110.94(18)
N1 C22 H22A 109.5
C21 C22 H22A 109.5
N1 C22 H22B 109.5
C21 C22 H22B 109.5
H22A C22 H22B 108.0
O4 N3 O5 121.5(2)
O4 N3 C44 118.3(2)
O5 N3 C44 120.2(2)
C29 N4 C32 112.25(17)
C29 N4 H4A 123.9
C32 N4 H4A 123.9
C24 C23 C28 121.1(2)
C24 C23 Cl3 118.8(2)
C28 C23 Cl3 120.0(2)
C23 C24 C25 119.0(2)
C23 C24 H24A 120.5
C25 C24 H24A 120.5
C24 C25 C26 122.4(2)
C24 C25 Cl4 116.35(18)
C26 C25 Cl4 121.21(18)
C27 C26 C25 116.0(2)
C27 C26 C43 121.62(19)
C25 C26 C43 122.31(19)
C28 C27 C26 122.3(2)
C28 C27 H27A 118.9
C26 C27 H27A 118.9
C23 C28 C27 119.1(2)
C23 C28 H28A 120.4
C27 C28 H28A 120.4
O6 C29 N4 125.9(2)
O6 C29 C30 126.08(19)
N4 C29 C30 107.98(18)
C31 C30 C37 114.93(18)
C31 C30 C29 101.14(16)
C37 C30 C29 110.00(17)
C31 C30 C43 114.04(17)
C37 C30 C43 109.45(17)
C29 C30 C43 106.65(16)
C36 C31 C32 118.9(2)
C36 C31 C30 132.2(2)
C32 C31 C30 108.80(18)
C33 C32 C31 122.2(2)
C33 C32 N4 128.0(2)
C31 C32 N4 109.81(19)
C32 C33 C34 117.8(2)
C32 C33 H33A 121.1
C34 C33 H33A 121.1
C35 C34 C33 121.2(2)
C35 C34 H34A 119.4
C33 C34 H34A 119.4
C34 C35 C36 120.4(2)
C34 C35 H35A 119.8
C36 C35 H35A 119.8
C31 C36 C35 119.5(2)
C31 C36 H36A 120.3
C35 C36 H36A 120.3
C42 C37 C38 117.8(2)
C42 C37 C30 122.0(2)
C38 C37 C30 120.2(2)
C37 C38 C39 120.8(3)
C37 C38 H38A 119.6
C39 C38 H38A 119.6
C40 C39 C38 120.4(3)
C40 C39 H39A 119.8
C38 C39 H39A 119.8
C41 C40 C39 119.4(3)
C41 C40 H40A 120.3
C39 C40 H40A 120.3
C40 C41 C42 120.9(3)
C40 C41 H41A 119.6
C42 C41 H41A 119.6
C37 C42 C41 120.7(3)
C37 C42 H42A 119.6
C41 C42 H42A 119.6
C26 C43 C44 111.27(18)
C26 C43 C30 114.63(17)
C44 C43 C30 110.02(17)
C26 C43 H43A 106.8
C44 C43 H43A 106.8
C30 C43 H43A 106.8
N3 C44 C43 110.93(19)
N3 C44 H44A 109.5
C43 C44 H44A 109.5
N3 C44 H44B 109.5
C43 C44 H44B 109.5
H44A C44 H44B 108.0
C02 O02 C03 117.1(3)
C02 C01 H01A 109.5
C02 C01 H01B 109.5
H01A C01 H01B 109.5
C02 C01 H01C 109.5
H01A C01 H01C 109.5
H01B C01 H01C 109.5
O01 C02 O02 122.2(3)
O01 C02 C01 124.8(3)
O02 C02 C01 112.9(3)
C04 C03 O02 108.6(4)
C04 C03 H03A 110.0
O02 C03 H03A 110.0
C04 C03 H03B 110.0
O02 C03 H03B 110.0
H03A C03 H03B 108.4
C03 C04 H04A 109.5
C03 C04 H04B 109.5
H04A C04 H04B 109.5
C03 C04 H04C 109.5
H04A C04 H04C 109.5
H04B C04 H04C 109.5
C05 O04 C07 124.5(17)
C05 C06 H06A 109.5
C05 C06 H06B 109.5
H06A C06 H06B 109.5
C05 C06 H06C 109.5
H06A C06 H06C 109.5
H06B C06 H06C 109.5
O03 C05 O04 96.2(17)
O03 C05 C06 118(2)
O04 C05 C06 129(2)
O04 C07 C08 105.7(12)
O04 C07 H07A 110.6
C08 C07 H07A 110.6
O04 C07 H07B 110.6
C08 C07 H07B 110.6
H07A C07 H07B 108.7
C07 C08 H08A 109.5
C07 C08 H08B 109.5
H08A C08 H08B 109.5
C07 C08 H08C 109.5
H08A C08 H08C 109.5
H08B C08 H08C 109.5
C05' O04' C07' 128.4(12)
O04' C05' O03' 105.9(12)
O04' C05' C06' 123.0(17)
O03' C05' C06' 120.0(13)
C05' C06' H06D 109.5
C05' C06' H06E 109.5
H06D C06' H06E 109.5
C05' C06' H06F 109.5
H06D C06' H06F 109.5
H06E C06' H06F 109.5
O04' C07' C08' 105.8(15)
O04' C07' H07C 110.6
C08' C07' H07C 110.6
O04' C07' H07D 110.6
C08' C07' H07D 110.6
H07C C07' H07D 108.7
C07' C08' H08D 109.5
C07' C08' H08E 109.5
H08D C08' H08E 109.5
C07' C08' H08F 109.5
H08D C08' H08F 109.5
H08E C08' H08F 109.5

loop_
_geom_bond_atom_site_label_1
_geom_bond_atom_site_label_2
_geom_bond_distance
Cl1 C3 1.742(2)
Cl2 C1 1.738(2)
O1 N1 1.194(3)
O2 N1 1.194(3)
O3 C7 1.221(3)
N1 C22 1.491(3)
N2 C7 1.341(3)
N2 C14 1.398(3)
N2 H2B 0.8600
C1 C2 1.370(4)
C1 C6 1.373(3)
C2 C3 1.380(3)
C2 H2A 0.9300
C3 C4 1.395(3)
C4 C5 1.393(3)
C4 C21 1.518(3)
C5 C6 1.374(3)
C5 H5A 0.9300
C6 H6A 0.9300
C7 C8 1.555(3)
C8 C9 1.521(3)
C8 C15 1.542(3)
C8 C21 1.571(3)
C9 C10 1.375(3)
C9 C14 1.391(3)
C10 C11 1.388(3)
C10 H10A 0.9300
C11 C12 1.379(4)
C11 H11A 0.9300
C12 C13 1.377(4)
C12 H12A 0.9300
C13 C14 1.379(3)
C13 H13A 0.9300
C15 C20 1.381(3)
C15 C16 1.383(3)
C16 C17 1.385(4)
C16 H16A 0.9300
C17 C18 1.365(4)
C17 H17A 0.9300
C18 C19 1.365(4)
C18 H18A 0.9300
C19 C20 1.383(4)
C19 H19A 0.9300
C20 H20A 0.9300
C21 C22 1.526(3)
C21 H21A 0.9800
C22 H22A 0.9700
C22 H22B 0.9700
Cl3 C23 1.739(2)
Cl4 C25 1.740(2)
O4 N3 1.183(3)
O5 N3 1.193(3)
O6 C29 1.216(3)
N3 C44 1.502(3)
N4 C29 1.347(3)
N4 C32 1.392(3)
N4 H4A 0.8600
C23 C24 1.364(4)
C23 C28 1.368(4)
C24 C25 1.381(3)
C24 H24A 0.9300
C25 C26 1.393(3)
C26 C27 1.390(3)
C26 C43 1.514(3)
C27 C28 1.380(3)
C27 H27A 0.9300
C28 H28A 0.9300
C29 C30 1.558(3)
C30 C31 1.515(3)
C30 C37 1.537(3)
C30 C43 1.574(3)
C31 C36 1.379(3)
C31 C32 1.390(3)
C32 C33 1.378(3)
C33 C34 1.379(4)
C33 H33A 0.9300
C34 C35 1.376(4)
C34 H34A 0.9300
C35 C36 1.387(3)
C35 H35A 0.9300
C36 H36A 0.9300
C37 C42 1.382(4)
C37 C38 1.385(4)
C38 C39 1.393(4)
C38 H38A 0.9300
C39 C40 1.366(5)
C39 H39A 0.9300
C40 C41 1.358(5)
C40 H40A 0.9300
C41 C42 1.389(4)
C41 H41A 0.9300
C42 H42A 0.9300
C43 C44 1.523(3)
C43 H43A 0.9800
C44 H44A 0.9700
C44 H44B 0.9700
O01 C02 1.172(4)
O02 C02 1.291(4)
O02 C03 1.447(4)
C01 C02 1.461(5)
C01 H01A 0.9600
C01 H01B 0.9600
C01 H01C 0.9600
C03 C04 1.418(5)
C03 H03A 0.9700
C03 H03B 0.9700
C04 H04A 0.9600
C04 H04B 0.9600
C04 H04C 0.9600
O03 C05 1.243(17)
O04 C05 1.284(17)
O04 C07 1.43(2)
C06 C05 1.31(3)
C06 H06A 0.9600
C06 H06B 0.9600
C06 H06C 0.9600
C07 C08 1.494(7)
C07 H07A 0.9700
C07 H07B 0.9700
C08 H08A 0.9600
C08 H08B 0.9600
C08 H08C 0.9600
O03' C05' 1.341(17)
O04' C05' 1.133(15)
O04' C07' 1.43(2)
C05' C06' 1.47(3)
C06' H06D 0.9600
C06' H06E 0.9600
C06' H06F 0.9600
C07' C08' 1.473(9)
C07' H07C 0.9700
C07' H07D 0.9700
C08' H08D 0.9600
C08' H08E 0.9600
C08' H08F 0.9600

loop_
_geom_torsion_atom_site_label_1
_geom_torsion_atom_site_label_2
_geom_torsion_atom_site_label_3
_geom_torsion_atom_site_label_4
_geom_torsion
C6 C1 C2 C3 0.2(4)
Cl2 C1 C2 C3 179.1(2)
C1 C2 C3 C4 1.9(4)
C1 C2 C3 Cl1 -176.8(2)
C2 C3 C4 C5 -3.2(3)
Cl1 C3 C4 C5 175.47(18)
C2 C3 C4 C21 178.6(2)
Cl1 C3 C4 C21 -2.7(3)
C3 C4 C5 C6 2.6(3)
C21 C4 C5 C6 -179.2(2)
C2 C1 C6 C5 -0.8(4)
Cl2 C1 C6 C5 -179.73(19)
C4 C5 C6 C1 -0.6(4)
C14 N2 C7 O3 -175.5(2)
C14 N2 C7 C8 4.3(3)
O3 C7 C8 C9 175.5(2)
N2 C7 C8 C9 -4.4(2)
O3 C7 C8 C15 -64.4(3)
N2 C7 C8 C15 115.7(2)
O3 C7 C8 C21 54.1(3)
N2 C7 C8 C21 -125.7(2)
C15 C8 C9 C10 68.3(3)
C7 C8 C9 C10 -175.2(2)
C21 C8 C9 C10 -59.2(3)
C15 C8 C9 C14 -113.5(2)
C7 C8 C9 C14 3.0(2)
C21 C8 C9 C14 119.0(2)
C14 C9 C10 C11 -0.5(3)
C8 C9 C10 C11 177.6(2)
C9 C10 C11 C12 1.2(4)
C10 C11 C12 C13 -0.6(4)
C11 C12 C13 C14 -0.6(4)
C12 C13 C14 C9 1.4(4)
C12 C13 C14 N2 -176.9(3)
C10 C9 C14 C13 -0.8(4)
C8 C9 C14 C13 -179.3(2)
C10 C9 C14 N2 177.7(2)
C8 C9 C14 N2 -0.7(3)
C7 N2 C14 C13 176.1(2)
C7 N2 C14 C9 -2.4(3)
C9 C8 C15 C20 -15.6(3)
C7 C8 C15 C20 -127.4(2)
C21 C8 C15 C20 115.0(2)
C9 C8 C15 C16 165.9(2)
C7 C8 C15 C16 54.1(3)
C21 C8 C15 C16 -63.5(3)
C20 C15 C16 C17 -1.0(4)
C8 C15 C16 C17 177.6(2)
C15 C16 C17 C18 0.0(4)
C16 C17 C18 C19 0.5(4)
C17 C18 C19 C20 -0.1(4)
C16 C15 C20 C19 1.4(4)
C8 C15 C20 C19 -177.2(2)
C18 C19 C20 C15 -0.9(4)
C5 C4 C21 C22 -58.5(3)
C3 C4 C21 C22 119.6(2)
C5 C4 C21 C8 67.7(3)
C3 C4 C21 C8 -114.2(2)
C9 C8 C21 C4 -59.2(2)
C15 C8 C21 C4 171.03(16)
C7 C8 C21 C4 52.8(2)
C9 C8 C21 C22 67.4(2)
C15 C8 C21 C22 -62.4(2)
C7 C8 C21 C22 179.39(18)
O2 N1 C22 C21 135.8(2)
O1 N1 C22 C21 -46.6(3)
C4 C21 C22 N1 -67.3(2)
C8 C21 C22 N1 164.67(18)
C28 C23 C24 C25 1.3(4)
Cl3 C23 C24 C25 -178.94(18)
C23 C24 C25 C26 -0.2(4)
C23 C24 C25 Cl4 -179.26(19)
C24 C25 C26 C27 -1.4(3)
Cl4 C25 C26 C27 177.60(17)
C24 C25 C26 C43 -178.7(2)
Cl4 C25 C26 C43 0.4(3)
C25 C26 C27 C28 2.0(3)
C43 C26 C27 C28 179.3(2)
C24 C23 C28 C27 -0.8(4)
Cl3 C23 C28 C27 179.51(18)
C26 C27 C28 C23 -1.0(4)
C32 N4 C29 O6 179.0(2)
C32 N4 C29 C30 -1.5(2)
O6 C29 C30 C31 -179.0(2)
N4 C29 C30 C31 1.5(2)
O6 C29 C30 C37 -57.1(3)
N4 C29 C30 C37 123.46(19)
O6 C29 C30 C43 61.5(3)
N4 C29 C30 C43 -117.94(19)
C37 C30 C31 C36 61.2(3)
C29 C30 C31 C36 179.6(2)
C43 C30 C31 C36 -66.3(3)
C37 C30 C31 C32 -119.5(2)
C29 C30 C31 C32 -1.0(2)
C43 C30 C31 C32 113.0(2)
C36 C31 C32 C33 -0.3(3)
C30 C31 C32 C33 -179.7(2)
C36 C31 C32 N4 179.7(2)
C30 C31 C32 N4 0.2(2)
C29 N4 C32 C33 -179.2(2)
C29 N4 C32 C31 0.9(3)
C31 C32 C33 C34 -0.1(4)
N4 C32 C33 C34 -180.0(2)
C32 C33 C34 C35 0.5(4)
C33 C34 C35 C36 -0.6(5)
C32 C31 C36 C35 0.2(3)
C30 C31 C36 C35 179.5(2)
C34 C35 C36 C31 0.2(4)
C31 C30 C37 C42 -7.2(3)
C29 C30 C37 C42 -120.5(2)
C43 C30 C37 C42 122.6(2)
C31 C30 C37 C38 173.7(2)
C29 C30 C37 C38 60.4(3)
C43 C30 C37 C38 -56.4(3)
C42 C37 C38 C39 -0.8(4)
C30 C37 C38 C39 178.3(2)
C37 C38 C39 C40 -0.3(4)
C38 C39 C40 C41 1.1(5)
C39 C40 C41 C42 -0.8(5)
C38 C37 C42 C41 1.1(4)
C30 C37 C42 C41 -177.9(2)
C40 C41 C42 C37 -0.3(5)
C27 C26 C43 C44 -54.7(3)
C25 C26 C43 C44 122.4(2)
C27 C26 C43 C30 71.0(3)
C25 C26 C43 C30 -111.9(2)
C31 C30 C43 C26 -58.1(2)
C37 C30 C43 C26 171.55(17)
C29 C30 C43 C26 52.6(2)
C31 C30 C43 C44 68.1(2)
C37 C30 C43 C44 -62.2(2)
C29 C30 C43 C44 178.88(18)
O4 N3 C44 C43 145.2(3)
O5 N3 C44 C43 -33.7(3)
C26 C43 C44 N3 -61.6(2)
C30 C43 C44 N3 170.26(18)
C03 O02 C02 O01 3.7(6)
C03 O02 C02 C01 -178.1(4)
C02 O02 C03 C04 170.2(4)
C07 O04 C05 O03 -49(3)
C07 O04 C05 C06 177(2)
C05 O04 C07 C08 -154(2)
C07' O04' C05' O03' 42(2)
C07' O04' C05' C06' -174.1(18)
C05' O04' C07' C08' 119.6(19)
